data_4508074
loop_
_publ_author_name
'Vrdoljak, Vi\<snja'
'Prugove\<cki, Biserka'
'Matkovi\'c-\<Calogovi\'c, Dubravka'
'Hrenar, Tomica'
'Dreos, Renata'
'Siega, Patrizia'

_publ_section_title
;
 Three Polymorphic Forms of a Monomeric Mo(VI) Complex: Building Blocks
 for Two Metal--Organic Supramolecular Isomers. Intermolecular
 Interactions and Ligand Substituent Effects
;
_journal_issue 8
_journal_name_full 'Crystal Growth &amp; Design'
_journal_page_first 3773
_journal_paper_doi 10.1021/cg400782c
_journal_volume 13
_journal_year 2013
_chemical_formula_sum 'C16 H17 Mo N3 O6'
_chemical_formula_weight 443.27
_chemical_name_systematic
;
ethanol(2-oxo-4-methoxybenzaldehyde isonicotinylhydrazonato-O,O',N)-cis-
dioxomolybdenum(VI) gamma
;
_space_group_IT_number 2
_symmetry_cell_setting triclinic
_symmetry_space_group_name_Hall '-P 1'
_symmetry_space_group_name_H-M 'P -1'
_atom_sites_solution_hydrogens geom
_atom_sites_solution_primary direct
_atom_sites_solution_secondary difmap
_audit_creation_method SHELXL-97
_cell_angle_alpha 87.511(11)
_cell_angle_beta 83.424(12)
_cell_angle_gamma 87.411(13)
_cell_formula_units_Z 4
_cell_length_a 8.2387(13)
_cell_length_b 14.450(2)
_cell_length_c 14.9022(18)
_cell_measurement_reflns_used 3263
_cell_measurement_temperature 150(2)
_cell_measurement_theta_max 29.0965
_cell_measurement_theta_min 4.0655
_cell_volume 1759.3(4)
_computing_cell_refinement 'CrysAlis RED (Oxford Diffraction,2008)'
_computing_data_collection 'CrysAlis CCD (Oxford Diffraction,2008)'
_computing_data_reduction 'CrysAlis RED (Oxford Diffraction,2008)'
_computing_molecular_graphics 'PLATON98 (Spek, 2008)'
_computing_publication_material 'SHELXL97 (Sheldrick, 2008)'
_computing_structure_refinement 'SHELXL-97 (Sheldrick, 1997)'
_computing_structure_solution 'SHELXS-97 (Sheldrick, 1990)'
_diffrn_ambient_temperature 150(2)
_diffrn_measured_fraction_theta_full 0.991
_diffrn_measured_fraction_theta_max 0.991
_diffrn_radiation_monochromator graphite
_diffrn_radiation_source 'fine-focus sealed tube'
_diffrn_radiation_type MoK\a
_diffrn_radiation_wavelength 0.71073
_diffrn_reflns_av_R_equivalents 0.0702
_diffrn_reflns_av_sigmaI/netI 0.0607
_diffrn_reflns_limit_h_max 10
_diffrn_reflns_limit_h_min -10
_diffrn_reflns_limit_k_max 18
_diffrn_reflns_limit_k_min -18
_diffrn_reflns_limit_l_max 18
_diffrn_reflns_limit_l_min -19
_diffrn_reflns_number 21805
_diffrn_reflns_theta_full 27.00
_diffrn_reflns_theta_max 27.00
_diffrn_reflns_theta_min 4.07
_exptl_absorpt_coefficient_mu 0.784
_exptl_absorpt_correction_T_max 1.00000
_exptl_absorpt_correction_T_min 0.66657
_exptl_absorpt_correction_type multi-scan
_exptl_crystal_colour orange
_exptl_crystal_density_diffrn 1.674
_exptl_crystal_density_method 'not measured'
_exptl_crystal_description plate
_exptl_crystal_F_000 896
_exptl_crystal_size_max 0.34
_exptl_crystal_size_mid 0.21
_exptl_crystal_size_min 0.06
_refine_diff_density_max 0.681
_refine_diff_density_min -1.074
_refine_diff_density_rms 0.122
_refine_ls_extinction_method none
_refine_ls_goodness_of_fit_ref 0.985
_refine_ls_hydrogen_treatment mixed
_refine_ls_matrix_type full
_refine_ls_number_parameters 477
_refine_ls_number_reflns 7615
_refine_ls_number_restraints 0
_refine_ls_restrained_S_all 0.985
_refine_ls_R_factor_all 0.0724
_refine_ls_R_factor_gt 0.0544
_refine_ls_shift/su_max 0.000
_refine_ls_shift/su_mean 0.000
_refine_ls_structure_factor_coef Fsqd
_refine_ls_weighting_details 'calc w=1/[\s^2^(Fo^2^)+(0.1026P)^2^+0.0000P] where P=(Fo^2^+2Fc^2^)/3'
_refine_ls_weighting_scheme calc
_refine_ls_wR_factor_gt 0.1471
_refine_ls_wR_factor_ref 0.1586
_reflns_number_gt 5257
_reflns_number_total 7615
_reflns_threshold_expression >2sigma(I)
_cod_data_source_file cg400782c_si_004.cif
_cod_data_source_block shelxl
_cod_original_sg_symbol_H-M P-1
_cod_database_code 4508074

loop_
_symmetry_equiv_pos_as_xyz
'x, y, z'
'-x, -y, -z'

loop_
_atom_site_label
_atom_site_type_symbol
_atom_site_fract_x
_atom_site_fract_y
_atom_site_fract_z
_atom_site_U_iso_or_equiv
_atom_site_adp_type
_atom_site_occupancy
_atom_site_symmetry_multiplicity
_atom_site_calc_flag
_atom_site_refinement_flags
C11 C -0.0137(5) 0.7559(3) 0.4869(3) 0.0414(9) Uani 1 1 d .
H1 H -0.0470 0.7656 0.5476 0.050 Uiso 1 1 calc R
C12 C 0.2180(5) 0.9428(3) 0.4381(2) 0.0392(9) Uani 1 1 d .
C13 C 0.2834(5) 1.0235(3) 0.4746(3) 0.0412(9) Uani 1 1 d .
C14 C 0.3718(6) 1.0871(3) 0.4185(3) 0.0484(10) Uani 1 1 d .
H2 H 0.3828 1.0814 0.3561 0.058 Uiso 1 1 calc R
C15 C 0.4428(6) 1.1584(3) 0.4555(3) 0.0565(12) Uani 1 1 d .
H3 H 0.5020 1.1998 0.4165 0.068 Uiso 1 1 calc R
C16 C 0.3405(5) 1.1125(3) 0.5979(3) 0.0473(10) Uani 1 1 d .
H4 H 0.3281 1.1213 0.6598 0.057 Uiso 1 1 calc R
C17 C 0.2653(5) 1.0406(3) 0.5677(3) 0.0442(10) Uani 1 1 d .
H5 H 0.2019 1.0026 0.6082 0.053 Uiso 1 1 calc R
C18 C -0.0241(5) 0.6510(3) 0.3586(3) 0.0427(9) Uani 1 1 d .
C19 C -0.0660(5) 0.6744(3) 0.4490(3) 0.0408(9) Uani 1 1 d .
C21 C 0.5292(5) 0.2088(3) 0.0122(3) 0.0455(10) Uani 1 1 d .
H6 H 0.5705 0.2214 -0.0476 0.055 Uiso 1 1 calc R
C22 C 0.3033(5) 0.4052(3) 0.0515(3) 0.0452(10) Uani 1 1 d .
C23 C 0.2422(5) 0.4945(3) 0.0128(3) 0.0458(10) Uani 1 1 d .
C24 C 0.1856(6) 0.5659(3) 0.0672(3) 0.0579(12) Uani 1 1 d .
H7 H 0.1885 0.5602 0.1294 0.069 Uiso 1 1 calc R
C25 C 0.1245(6) 0.6461(4) 0.0282(4) 0.0651(14) Uani 1 1 d .
H8 H 0.0910 0.6947 0.0658 0.078 Uiso 1 1 calc R
C26 C 0.1714(7) 0.5915(4) -0.1112(4) 0.0670(14) Uani 1 1 d .
H9 H 0.1704 0.6004 -0.1733 0.080 Uiso 1 1 calc R
C27 C 0.2375(7) 0.5081(4) -0.0795(3) 0.0614(13) Uani 1 1 d .
H10 H 0.2777 0.4624 -0.1193 0.074 Uiso 1 1 calc R
C28 C 0.5066(5) 0.0900(3) 0.1413(3) 0.0420(9) Uani 1 1 d .
C29 C 0.5770(5) 0.1225(3) 0.0546(3) 0.0421(9) Uani 1 1 d .
C110 C -0.1625(6) 0.6126(3) 0.5062(3) 0.0532(11) Uani 1 1 d .
H11 H -0.1937 0.6275 0.5659 0.064 Uiso 1 1 calc R
C111 C -0.2109(6) 0.5318(3) 0.4759(3) 0.0555(12) Uani 1 1 d .
H12 H -0.2728 0.4917 0.5151 0.067 Uiso 1 1 calc R
C112 C -0.1673(6) 0.5094(3) 0.3862(3) 0.0512(11) Uani 1 1 d .
C113 C -0.0740(6) 0.5695(3) 0.3284(3) 0.0530(11) Uani 1 1 d .
H13 H -0.0450 0.5544 0.2685 0.064 Uiso 1 1 calc R
C114 C -0.3126(8) 0.3684(4) 0.4036(4) 0.0746(17) Uani 1 1 d .
H14 H -0.3327 0.3172 0.3681 0.112 Uiso 1 1 calc R
H15 H -0.4145 0.3997 0.4241 0.112 Uiso 1 1 calc R
H16 H -0.2594 0.3460 0.4548 0.112 Uiso 1 1 calc R
C115 C 0.4891(8) 0.6768(5) 0.3032(5) 0.0855(18) Uani 1 1 d .
H17 H 0.5148 0.7060 0.2437 0.103 Uiso 1 1 calc R
H18 H 0.5892 0.6717 0.3319 0.103 Uiso 1 1 calc R
C116 C 0.4371(10) 0.5877(6) 0.2928(6) 0.126(3) Uani 1 1 d .
H19 H 0.5204 0.5535 0.2561 0.189 Uiso 1 1 calc R
H20 H 0.3384 0.5916 0.2641 0.189 Uiso 1 1 calc R
H21 H 0.4169 0.5567 0.3511 0.189 Uiso 1 1 calc R
C210 C 0.6899(6) 0.0626(3) 0.0068(3) 0.0516(11) Uani 1 1 d .
H22 H 0.7348 0.0817 -0.0507 0.062 Uiso 1 1 calc R
C211 C 0.7378(6) -0.0225(3) 0.0402(3) 0.0503(11) Uani 1 1 d .
H23 H 0.8182 -0.0588 0.0077 0.060 Uiso 1 1 calc R
C212 C 0.6630(5) -0.0541(3) 0.1246(3) 0.0444(10) Uani 1 1 d .
C213 C 0.5508(5) 0.0029(3) 0.1736(3) 0.0468(10) Uani 1 1 d .
H24 H 0.5036 -0.0180 0.2300 0.056 Uiso 1 1 calc R
C214 C 0.8191(6) -0.1973(4) 0.1198(3) 0.0596(12) Uani 1 1 d .
H25 H 0.8264 -0.2549 0.1541 0.089 Uiso 1 1 calc R
H26 H 0.9215 -0.1674 0.1161 0.089 Uiso 1 1 calc R
H27 H 0.7945 -0.2092 0.0600 0.089 Uiso 1 1 calc R
C216 C 0.0182(7) 0.1373(4) 0.1662(4) 0.0752(16) Uani 1 1 d .
H28 H 0.0931 0.0896 0.1872 0.090 Uiso 1 1 calc R
H29 H -0.0309 0.1129 0.1165 0.090 Uiso 1 1 calc R
C217 C -0.1106(9) 0.1571(5) 0.2397(4) 0.102(2) Uani 1 1 d .
H30 H -0.1654 0.1012 0.2589 0.153 Uiso 1 1 calc R
H31 H -0.1879 0.2025 0.2188 0.153 Uiso 1 1 calc R
H32 H -0.0631 0.1807 0.2895 0.153 Uiso 1 1 calc R
N11 N 0.0767(4) 0.8166(2) 0.4422(2) 0.0376(7) Uani 1 1 d .
N12 N 0.1218(4) 0.8896(2) 0.4916(2) 0.0426(8) Uani 1 1 d .
N13 N 0.4320(5) 1.1719(3) 0.5443(3) 0.0499(9) Uani 1 1 d .
N21 N 0.4316(4) 0.2700(2) 0.0529(2) 0.0405(8) Uani 1 1 d .
N22 N 0.3923(4) 0.3490(3) 0.0008(2) 0.0453(8) Uani 1 1 d .
N23 N 0.1099(5) 0.6591(3) -0.0594(3) 0.0614(11) Uani 1 1 d .
O11 O -0.0047(4) 0.8925(3) 0.2669(2) 0.0638(9) Uani 1 1 d .
O12 O 0.2860(4) 0.8216(2) 0.1967(2) 0.0602(9) Uani 1 1 d .
O13 O 0.0669(4) 0.7058(2) 0.29853(18) 0.0516(8) Uani 1 1 d .
O14 O 0.2634(4) 0.9267(2) 0.35316(17) 0.0450(7) Uani 1 1 d .
O15 O -0.2093(5) 0.4320(3) 0.3493(2) 0.0703(10) Uani 1 1 d .
O16 O 0.3725(4) 0.7367(2) 0.3558(2) 0.0532(8) Uani 1 1 d .
O21 O 0.5120(5) 0.3093(3) 0.2288(2) 0.0738(10) Uani 1 1 d .
O22 O 0.2034(5) 0.2752(3) 0.2952(2) 0.0644(9) Uani 1 1 d .
O23 O 0.3928(4) 0.1403(2) 0.19179(18) 0.0517(8) Uani 1 1 d .
O24 O 0.2553(4) 0.3882(2) 0.13849(19) 0.0512(7) Uani 1 1 d .
O25 O 0.6921(4) -0.1384(2) 0.1635(2) 0.0558(8) Uani 1 1 d .
O26 O 0.1091(4) 0.2164(3) 0.1334(2) 0.0517(8) Uani 1 1 d .
Mo11 Mo 0.15842(4) 0.82663(3) 0.29365(2) 0.04264(14) Uani 1 1 d .
Mo21 Mo 0.33583(5) 0.27145(3) 0.19984(2) 0.04623(15) Uani 1 1 d .
H33 H 0.419(5) 0.767(3) 0.384(3) 0.039(13) Uiso 1 1 d .
H34 H 0.048(6) 0.250(4) 0.121(3) 0.056(17) Uiso 1 1 d .

loop_
_atom_site_aniso_label
_atom_site_aniso_U_11
_atom_site_aniso_U_22
_atom_site_aniso_U_33
_atom_site_aniso_U_23
_atom_site_aniso_U_13
_atom_site_aniso_U_12
C11 0.049(2) 0.043(2) 0.0328(19) 0.0005(17) -0.0057(17) -0.0040(19)
C12 0.046(2) 0.038(2) 0.0343(19) 0.0032(16) -0.0119(17) 0.0001(18)
C13 0.044(2) 0.038(2) 0.042(2) 0.0053(17) -0.0144(17) -0.0005(18)
C14 0.063(3) 0.046(3) 0.038(2) 0.0036(18) -0.0102(19) -0.009(2)
C15 0.071(3) 0.047(3) 0.053(3) 0.006(2) -0.012(2) -0.017(2)
C16 0.054(3) 0.049(3) 0.041(2) -0.0060(19) -0.0157(19) 0.002(2)
C17 0.049(2) 0.048(3) 0.036(2) 0.0019(17) -0.0067(17) -0.0035(19)
C18 0.045(2) 0.048(3) 0.036(2) 0.0012(18) -0.0074(17) -0.0113(19)
C19 0.045(2) 0.041(2) 0.037(2) 0.0000(17) -0.0063(17) -0.0081(18)
C21 0.050(2) 0.055(3) 0.0300(19) 0.0087(18) -0.0034(17) -0.002(2)
C22 0.046(2) 0.049(3) 0.041(2) 0.0067(19) -0.0098(18) -0.005(2)
C23 0.046(2) 0.046(3) 0.046(2) 0.0058(19) -0.0077(18) -0.0052(19)
C24 0.071(3) 0.052(3) 0.050(3) 0.000(2) -0.009(2) 0.007(2)
C25 0.071(3) 0.051(3) 0.071(3) -0.002(3) -0.001(3) 0.010(3)
C26 0.090(4) 0.056(3) 0.055(3) 0.016(3) -0.015(3) -0.001(3)
C27 0.084(4) 0.052(3) 0.048(3) 0.004(2) -0.009(2) 0.009(3)
C28 0.042(2) 0.052(3) 0.0328(19) -0.0003(18) -0.0075(16) 0.0054(19)
C29 0.046(2) 0.048(3) 0.0320(19) 0.0007(17) -0.0071(17) 0.0061(19)
C110 0.067(3) 0.052(3) 0.041(2) 0.002(2) -0.005(2) -0.014(2)
C111 0.073(3) 0.047(3) 0.047(2) 0.005(2) -0.002(2) -0.018(2)
C112 0.058(3) 0.045(3) 0.053(3) -0.001(2) -0.011(2) -0.015(2)
C113 0.063(3) 0.060(3) 0.038(2) -0.008(2) -0.006(2) -0.019(2)
C114 0.100(4) 0.054(3) 0.074(3) 0.007(3) -0.014(3) -0.039(3)
C115 0.077(4) 0.071(4) 0.108(5) -0.018(4) -0.011(4) 0.012(3)
C116 0.109(6) 0.086(6) 0.181(9) -0.054(6) 0.014(6) -0.006(5)
C210 0.056(3) 0.061(3) 0.036(2) 0.004(2) -0.0013(19) 0.002(2)
C211 0.053(3) 0.055(3) 0.041(2) -0.007(2) -0.0028(19) 0.010(2)
C212 0.047(2) 0.045(3) 0.041(2) -0.0016(18) -0.0117(18) 0.0026(19)
C213 0.055(3) 0.051(3) 0.034(2) 0.0036(18) -0.0090(18) 0.003(2)
C214 0.070(3) 0.053(3) 0.058(3) -0.008(2) -0.017(2) 0.011(2)
C216 0.078(4) 0.061(4) 0.088(4) 0.009(3) -0.019(3) -0.010(3)
C217 0.110(5) 0.116(6) 0.079(4) 0.025(4) -0.004(4) -0.040(5)
N11 0.0445(18) 0.0400(19) 0.0291(15) -0.0002(13) -0.0073(13) -0.0060(15)
N12 0.055(2) 0.041(2) 0.0331(16) -0.0024(14) -0.0072(15) -0.0064(16)
N13 0.054(2) 0.042(2) 0.058(2) -0.0033(17) -0.0199(18) -0.0032(17)
N21 0.0449(19) 0.043(2) 0.0332(17) 0.0041(15) -0.0049(15) 0.0016(16)
N22 0.055(2) 0.043(2) 0.0363(17) 0.0049(15) -0.0054(16) 0.0037(17)
N23 0.061(2) 0.050(3) 0.072(3) 0.013(2) -0.012(2) 0.005(2)
O11 0.063(2) 0.078(3) 0.0534(19) -0.0002(17) -0.0229(16) -0.0010(18)
O12 0.078(2) 0.066(2) 0.0355(15) -0.0002(14) 0.0041(15) -0.0194(18)
O13 0.068(2) 0.056(2) 0.0337(14) -0.0033(13) -0.0045(13) -0.0263(16)
O14 0.0579(17) 0.0451(17) 0.0327(14) -0.0004(12) -0.0049(13) -0.0126(14)
O15 0.094(3) 0.058(2) 0.060(2) -0.0093(17) 0.0006(19) -0.038(2)
O16 0.0555(19) 0.054(2) 0.0531(19) -0.0146(16) -0.0146(16) -0.0050(16)
O21 0.079(2) 0.088(3) 0.059(2) -0.0012(19) -0.0274(18) -0.003(2)
O22 0.086(2) 0.071(2) 0.0340(16) -0.0022(15) 0.0000(16) 0.0094(19)
O23 0.0624(19) 0.0532(19) 0.0358(14) 0.0080(13) 0.0010(14) 0.0142(15)
O24 0.0673(19) 0.0471(18) 0.0373(15) 0.0031(13) -0.0022(14) 0.0056(15)
O25 0.0611(19) 0.0484(19) 0.0552(18) 0.0052(15) -0.0041(15) 0.0125(15)
O26 0.0512(19) 0.054(2) 0.0492(18) 0.0091(15) -0.0090(15) 0.0031(16)
Mo11 0.0528(2) 0.0491(3) 0.02748(19) 0.00184(15) -0.00796(15) -0.01256(18)
Mo21 0.0576(3) 0.0515(3) 0.0296(2) 0.00152(16) -0.00937(16) 0.00539(19)

loop_
_atom_type_symbol
_atom_type_description
_atom_type_scat_dispersion_real
_atom_type_scat_dispersion_imag
_atom_type_scat_source
C C 0.0033 0.0016 'International Tables Vol C Tables 4.2.6.8 and 6.1.1.4'
H H 0.0000 0.0000 'International Tables Vol C Tables 4.2.6.8 and 6.1.1.4'
N N 0.0061 0.0033 'International Tables Vol C Tables 4.2.6.8 and 6.1.1.4'
O O 0.0106 0.0060 'International Tables Vol C Tables 4.2.6.8 and 6.1.1.4'
Mo Mo -1.6832 0.6857 'International Tables Vol C Tables 4.2.6.8 and 6.1.1.4'

loop_
_geom_angle_atom_site_label_1
_geom_angle_atom_site_label_2
_geom_angle_atom_site_label_3
_geom_angle
N11 C11 C19 124.2(4)
O14 C12 N12 123.6(4)
O14 C12 C13 117.1(3)
N12 C12 C13 119.2(3)
C14 C13 C17 116.2(4)
C14 C13 C12 121.0(4)
C17 C13 C12 122.8(4)
C15 C14 C13 119.6(4)
N13 C15 C14 124.0(4)
N13 C16 C17 124.3(4)
C16 C17 C13 119.8(4)
O13 C18 C113 117.5(4)
O13 C18 C19 122.2(4)
C113 C18 C19 120.3(4)
C18 C19 C110 117.8(4)
C18 C19 C11 123.9(4)
C110 C19 C11 118.3(4)
N21 C21 C29 123.2(4)
N22 C22 O24 124.3(4)
N22 C22 C23 119.9(4)
O24 C22 C23 115.7(4)
C24 C23 C27 117.7(4)
C24 C23 C22 121.2(4)
C27 C23 C22 121.1(4)
C23 C24 C25 118.8(5)
N23 C25 C24 124.7(5)
N23 C26 C27 124.6(5)
C26 C27 C23 118.4(5)
O23 C28 C213 118.3(4)
O23 C28 C29 122.0(4)
C213 C28 C29 119.6(4)
C210 C29 C28 116.9(4)
C210 C29 C21 119.3(4)
C28 C29 C21 123.7(4)
C111 C110 C19 121.6(4)
C110 C111 C112 119.7(4)
O15 C112 C113 115.7(4)
O15 C112 C111 124.6(4)
C113 C112 C111 119.7(4)
C18 C113 C112 120.8(4)
C116 C115 O16 115.1(6)
C211 C210 C29 123.5(4)
C210 C211 C212 118.5(4)
O25 C212 C213 115.5(4)
O25 C212 C211 124.8(4)
C213 C212 C211 119.6(4)
C212 C213 C28 121.8(4)
O26 C216 C217 113.8(5)
C11 N11 N12 116.2(3)
C11 N11 Mo11 128.7(3)
N12 N11 Mo11 115.0(2)
C12 N12 N11 108.9(3)
C15 N13 C16 116.0(4)
C21 N21 N22 116.0(3)
C21 N21 Mo21 127.9(3)
N22 N21 Mo21 115.8(3)
C22 N22 N21 108.7(3)
C26 N23 C25 115.6(4)
C18 O13 Mo11 138.2(3)
C12 O14 Mo11 119.7(2)
C112 O15 C114 119.1(4)
C115 O16 Mo11 123.7(3)
C28 O23 Mo21 134.6(3)
C22 O24 Mo21 119.5(3)
C212 O25 C214 118.0(4)
C216 O26 Mo21 124.9(3)
O12 Mo11 O11 105.07(17)
O12 Mo11 O13 100.77(14)
O11 Mo11 O13 99.71(16)
O12 Mo11 O14 99.18(14)
O11 Mo11 O14 96.00(15)
O13 Mo11 O14 150.35(11)
O12 Mo11 N11 158.55(15)
O11 Mo11 N11 95.36(15)
O13 Mo11 N11 81.81(12)
O14 Mo11 N11 71.77(11)
O12 Mo11 O16 83.73(15)
O11 Mo11 O16 170.96(14)
O13 Mo11 O16 80.37(13)
O14 Mo11 O16 80.26(12)
N11 Mo11 O16 75.67(12)
O21 Mo21 O22 105.20(18)
O21 Mo21 O23 99.81(18)
O22 Mo21 O23 102.62(15)
O21 Mo21 O24 98.80(17)
O22 Mo21 O24 97.82(15)
O23 Mo21 O24 147.54(12)
O21 Mo21 N21 92.62(15)
O22 Mo21 N21 160.63(15)
O23 Mo21 N21 81.29(12)
O24 Mo21 N21 71.50(12)
O21 Mo21 O26 170.32(15)
O22 Mo21 O26 84.47(15)
O23 Mo21 O26 78.18(13)
O24 Mo21 O26 79.01(13)
N21 Mo21 O26 77.73(11)

loop_
_geom_bond_atom_site_label_1
_geom_bond_atom_site_label_2
_geom_bond_distance
C11 N11 1.289(5)
C11 C19 1.432(6)
C12 O14 1.307(5)
C12 N12 1.308(5)
C12 C13 1.458(5)
C13 C14 1.388(5)
C13 C17 1.410(5)
C14 C15 1.373(6)
C15 N13 1.339(6)
C16 N13 1.343(5)
C16 C17 1.351(6)
C18 O13 1.353(5)
C18 C113 1.375(6)
C18 C19 1.403(5)
C19 C110 1.414(5)
C21 N21 1.291(6)
C21 C29 1.433(6)
C22 N22 1.281(6)
C22 O24 1.327(5)
C22 C23 1.481(6)
C23 C24 1.372(7)
C23 C27 1.386(6)
C24 C25 1.374(7)
C25 N23 1.329(6)
C26 N23 1.319(7)
C26 C27 1.386(7)
C28 O23 1.341(5)
C28 C213 1.376(6)
C28 C29 1.424(5)
C29 C210 1.396(6)
C110 C111 1.362(6)
C111 C112 1.393(6)
C112 O15 1.343(5)
C112 C113 1.389(6)
C114 O15 1.439(5)
C115 C116 1.396(9)
C115 O16 1.448(7)
C210 C211 1.366(6)
C211 C212 1.402(6)
C212 O25 1.350(5)
C212 C213 1.377(6)
C214 O25 1.434(5)
C216 O26 1.432(6)
C216 C217 1.464(9)
N11 N12 1.399(4)
N11 Mo11 2.240(3)
N21 N22 1.400(4)
N21 Mo21 2.241(3)
O11 Mo11 1.687(3)
O12 Mo11 1.688(3)
O13 Mo11 1.928(3)
O14 Mo11 2.007(3)
O16 Mo11 2.391(3)
O21 Mo21 1.682(4)
O22 Mo21 1.691(3)
O23 Mo21 1.937(3)
O24 Mo21 2.006(3)
O26 Mo21 2.393(3)
